data_4110181
loop_
_publ_author_name
'Sungjun Hong'
'Stefan M. Huber'
'Laura Gagliardi'
'Christopher C. Cramer'
'William B. Tolman'

_publ_section_title
;
 Copper(I)-\a-Ketocarboxylate Complexes: Characterization and O2 Reactions
 That Yield Copper-Oxygen Intermediates Capable of Hydroxylating Arenes
;
_journal_name_full 'Journal of the American Chemical Society'
_journal_page_first 14190
_journal_page_last 14192
_journal_paper_doi 10.1021/ja0760426
_journal_volume 129
_journal_year 2007
_chemical_formula_moiety 'C28 H32 Cu F3 N2 O3 S'
_chemical_formula_sum 'C28 H32 Cu F3 N2 O3 S'
_chemical_formula_weight 597.16
_chemical_name_common '[(N2-XY)Cu(OTf)]'
_chemical_name_systematic
; 
 ? 
;
_space_group_IT_number 14
_symmetry_cell_setting monoclinic
_symmetry_space_group_name_Hall '-P 2ybc'
_symmetry_space_group_name_H-M 'P 1 21/c 1'
_atom_sites_solution_hydrogens geom
_atom_sites_solution_primary direct
_atom_sites_solution_secondary difmap
_audit_creation_method SHELXL-97
_cell_angle_alpha 90.00
_cell_angle_beta 99.702(2)
_cell_angle_gamma 90.00
_cell_formula_units_Z 4
_cell_length_a 13.4571(11)
_cell_length_b 13.8773(10)
_cell_length_c 15.4330(12)
_cell_measurement_reflns_used 3263
_cell_measurement_temperature 173(2)
_cell_measurement_theta_max 24.97
_cell_measurement_theta_min 2.37
_cell_volume 2840.9(4)
_computing_cell_refinement SAINT,Bruker
_computing_data_collection SMART,Bruker
_computing_data_reduction SAINT,Bruker
_computing_molecular_graphics SHELXTL,Bruker
_computing_structure_refinement 'SHELXL-97 (Sheldrick, 1997)'
_computing_structure_solution 'SHELXS-97 (Sheldrick, 1990)'
_diffrn_ambient_temperature 173(2)
_diffrn_measured_fraction_theta_full 1.000
_diffrn_measured_fraction_theta_max 1.000
_diffrn_measurement_device_type 'Bruker SMART Platform CCD'
_diffrn_measurement_method 'area detector,omega scans per phi'
_diffrn_radiation_monochromator graphite
_diffrn_radiation_source 'normal-focus sealed tube'
_diffrn_radiation_type MoK\a
_diffrn_radiation_wavelength 0.71073
_diffrn_reflns_av_R_equivalents 0.0228
_diffrn_reflns_av_sigmaI/netI 0.0190
_diffrn_reflns_limit_h_max 16
_diffrn_reflns_limit_h_min -14
_diffrn_reflns_limit_k_max 15
_diffrn_reflns_limit_k_min -16
_diffrn_reflns_limit_l_max 18
_diffrn_reflns_limit_l_min -18
_diffrn_reflns_number 18007
_diffrn_reflns_theta_full 25.03
_diffrn_reflns_theta_max 25.03
_diffrn_reflns_theta_min 1.99
_exptl_absorpt_coefficient_mu 0.893
_exptl_absorpt_correction_T_max 1.000000
_exptl_absorpt_correction_T_min 0.845885
_exptl_absorpt_correction_type multi-scan
_exptl_absorpt_process_details 'SADABS,R.Blessing 1995'
_exptl_crystal_colour dark-red
_exptl_crystal_density_diffrn 1.396
_exptl_crystal_description block
_exptl_crystal_F_000 1240
_exptl_crystal_size_max 0.47
_exptl_crystal_size_mid 0.38
_exptl_crystal_size_min 0.32
_refine_diff_density_max 0.744
_refine_diff_density_min -1.724
_refine_diff_density_rms 0.062
_refine_ls_extinction_method none
_refine_ls_goodness_of_fit_ref 1.053
_refine_ls_hydrogen_treatment constr
_refine_ls_matrix_type full
_refine_ls_number_parameters 368
_refine_ls_number_reflns 5015
_refine_ls_number_restraints 20
_refine_ls_restrained_S_all 1.052
_refine_ls_R_factor_all 0.0567
_refine_ls_R_factor_gt 0.0509
_refine_ls_shift/su_max 0.000
_refine_ls_shift/su_mean 0.000
_refine_ls_structure_factor_coef Fsqd
_refine_ls_weighting_details 'calc w=1/[\s^2^(Fo^2^)+(0.0296P)^2^+5.5519P] where P=(Fo^2^+2Fc^2^)/3'
_refine_ls_weighting_scheme calc
_refine_ls_wR_factor_gt 0.1118
_refine_ls_wR_factor_ref 0.1157
_reflns_number_gt 4477
_reflns_number_total 5015
_reflns_threshold_expression >2sigma(I)
_cod_data_source_file ja0760426si20070810_064252.cif
_cod_data_source_block 06264b
_cod_database_code 4110181

loop_
_symmetry_equiv_pos_as_xyz
'x, y, z'
'-x, y+1/2, -z+1/2'
'-x, -y, -z'
'x, -y-1/2, z-1/2'

loop_
_atom_site_label
_atom_site_type_symbol
_atom_site_fract_x
_atom_site_fract_y
_atom_site_fract_z
_atom_site_U_iso_or_equiv
_atom_site_adp_type
_atom_site_occupancy
_atom_site_symmetry_multiplicity
_atom_site_calc_flag
_atom_site_refinement_flags
_atom_site_disorder_assembly
_atom_site_disorder_group
Cu1 Cu 0.75476(3) 0.10736(4) 0.24052(3) 0.06317(18) Uani 1 1 d D . .
S1 S 0.8151(2) -0.0461(3) 0.13594(18) 0.0357(5) Uani 0.518(2) 1 d PD A 1
O1 O 0.8839(3) -0.0504(3) 0.2177(3) 0.0495(8) Uani 0.518(2) 1 d PD A 1
O2 O 0.8570(18) -0.068(2) 0.0598(15) 0.060(2) Uani 0.518(2) 1 d PD A 1
O3 O 0.7509(3) 0.0394(3) 0.1264(3) 0.0457(7) Uani 0.518(2) 1 d PD A 1
C28 C 0.7263(10) -0.1427(8) 0.1456(9) 0.0489(16) Uani 0.518(2) 1 d PD A 1
F1 F 0.6604(12) -0.1520(7) 0.0723(9) 0.093(3) Uani 0.518(2) 1 d PD A 1
F2 F 0.7733(18) -0.2266(13) 0.1589(18) 0.087(4) Uani 0.518(2) 1 d PD A 1
F3 F 0.6756(7) -0.1268(10) 0.2110(5) 0.081(2) Uani 0.518(2) 1 d PD A 1
S1' S 0.7875(3) -0.0422(3) 0.1076(2) 0.0357(5) Uani 0.482(2) 1 d PD A 2
O1' O 0.8249(4) -0.0046(4) 0.1967(3) 0.0495(8) Uani 0.482(2) 1 d PD A 2
O2' O 0.864(2) -0.081(2) 0.0652(16) 0.060(2) Uani 0.482(2) 1 d PD A 2
O3' O 0.7152(4) 0.0189(3) 0.0562(3) 0.0457(7) Uani 0.482(2) 1 d PD A 2
C28' C 0.7141(11) -0.1461(9) 0.1316(10) 0.0489(16) Uani 0.482(2) 1 d PD A 2
F1' F 0.6702(13) -0.1889(8) 0.0590(10) 0.093(3) Uani 0.482(2) 1 d PD A 2
F2' F 0.773(2) -0.2110(14) 0.177(2) 0.087(4) Uani 0.482(2) 1 d PD A 2
F3' F 0.6416(8) -0.1206(11) 0.1755(6) 0.081(2) Uani 0.482(2) 1 d PD A 2
C1 C 0.73457(19) 0.25657(19) 0.36085(17) 0.0282(6) Uani 1 1 d . . .
N2 N 0.64425(16) 0.11343(16) 0.32049(14) 0.0294(5) Uani 1 1 d . A .
N1 N 0.79351(16) 0.23003(16) 0.30197(14) 0.0287(5) Uani 1 1 d . A .
C20 C 0.9386(2) 0.2455(2) 0.23045(18) 0.0326(6) Uani 1 1 d . A .
C6 C 0.6481(2) 0.1904(2) 0.36628(17) 0.0295(6) Uani 1 1 d . A .
C12 C 0.5335(2) -0.1147(2) 0.3828(2) 0.0405(7) Uani 1 1 d . . .
H12A H 0.5499 -0.1662 0.4233 0.049 Uiso 1 1 calc R . .
C11 C 0.4465(2) -0.1198(2) 0.3209(2) 0.0437(8) Uani 1 1 d . A .
H11A H 0.4042 -0.1749 0.3185 0.052 Uiso 1 1 calc R . .
C3 C 0.8415(2) 0.3908(2) 0.4059(2) 0.0389(7) Uani 1 1 d . . .
H3A H 0.8583 0.4461 0.4416 0.047 Uiso 1 1 calc R A .
C5 C 0.87572(19) 0.2822(2) 0.29438(18) 0.0294(6) Uani 1 1 d . . .
C7 C 0.5742(2) 0.2170(3) 0.4250(2) 0.0484(8) Uani 1 1 d . . .
H7A H 0.5224 0.1669 0.4218 0.073 Uiso 1 1 calc R A .
H7B H 0.5424 0.2787 0.4060 0.073 Uiso 1 1 calc R . .
H7C H 0.6096 0.2227 0.4858 0.073 Uiso 1 1 calc R . .
C13 C 0.5974(2) -0.0353(2) 0.38669(18) 0.0344(6) Uani 1 1 d . A .
C8 C 0.5717(2) 0.0383(2) 0.32496(17) 0.0298(6) Uani 1 1 d . . .
C17 C 0.6936(2) -0.0308(2) 0.45470(19) 0.0412(7) Uani 1 1 d . . .
H17A H 0.7137 0.0385 0.4615 0.049 Uiso 1 1 calc R A .
C10 C 0.4211(2) -0.0452(2) 0.2627(2) 0.0414(7) Uani 1 1 d . . .
H10A H 0.3602 -0.0488 0.2215 0.050 Uiso 1 1 calc R A .
C2 C 0.7563(2) 0.3367(2) 0.41391(19) 0.0340(6) Uani 1 1 d . A .
H2A H 0.7142 0.3544 0.4549 0.041 Uiso 1 1 calc R . .
C4 C 0.9012(2) 0.3637(2) 0.3458(2) 0.0372(7) Uani 1 1 d . A .
H4A H 0.9592 0.4003 0.3396 0.045 Uiso 1 1 calc R . .
C25 C 1.0091(2) 0.1731(2) 0.2568(2) 0.0428(7) Uani 1 1 d . . .
C22 C 0.9849(3) 0.2453(3) 0.0876(2) 0.0640(11) Uani 1 1 d . A .
H22A H 0.9770 0.2694 0.0292 0.077 Uiso 1 1 calc R . .
C27 C 1.0235(3) 0.1327(3) 0.3486(3) 0.0715(12) Uani 1 1 d . A .
H27A H 1.0773 0.0844 0.3555 0.107 Uiso 1 1 calc R . .
H27B H 0.9606 0.1027 0.3589 0.107 Uiso 1 1 calc R . .
H27C H 1.0419 0.1849 0.3911 0.107 Uiso 1 1 calc R . .
C21 C 0.9256(2) 0.2829(3) 0.1453(2) 0.0472(8) Uani 1 1 d . . .
C23 C 1.0546(3) 0.1741(3) 0.1132(3) 0.0637(11) Uani 1 1 d . . .
H23A H 1.0947 0.1498 0.0730 0.076 Uiso 1 1 calc R A .
C24 C 1.0662(3) 0.1383(3) 0.1965(3) 0.0558(9) Uani 1 1 d . A .
H24A H 1.1142 0.0888 0.2137 0.067 Uiso 1 1 calc R . .
C16 C 0.4960(3) 0.0946(4) 0.1126(3) 0.0822(15) Uani 1 1 d . A .
H16A H 0.5688 0.0830 0.1263 0.123 Uiso 1 1 calc R . .
H16B H 0.4827 0.1496 0.0725 0.123 Uiso 1 1 calc R . .
H16C H 0.4623 0.0372 0.0846 0.123 Uiso 1 1 calc R . .
C14 C 0.4560(2) 0.1161(2) 0.1964(2) 0.0444(7) Uani 1 1 d . . .
H14A H 0.4901 0.1760 0.2224 0.053 Uiso 1 1 calc R A .
C19 C 0.6778(3) -0.0666(3) 0.5447(2) 0.0502(8) Uani 1 1 d . A .
H19A H 0.6218 -0.0314 0.5631 0.075 Uiso 1 1 calc R . .
H19B H 0.7394 -0.0560 0.5875 0.075 Uiso 1 1 calc R . .
H19C H 0.6621 -0.1356 0.5414 0.075 Uiso 1 1 calc R . .
C26 C 0.8483(4) 0.3601(4) 0.1163(3) 0.0829(14) Uani 1 1 d . A .
H26A H 0.8493 0.3768 0.0548 0.124 Uiso 1 1 calc R . .
H26B H 0.8641 0.4175 0.1531 0.124 Uiso 1 1 calc R . .
H26C H 0.7812 0.3363 0.1222 0.124 Uiso 1 1 calc R . .
C9 C 0.4829(2) 0.0355(2) 0.26281(19) 0.0347(6) Uani 1 1 d . A .
C18 C 0.7793(3) -0.0842(4) 0.4233(3) 0.0840(16) Uani 1 1 d . A .
H18A H 0.7870 -0.0604 0.3650 0.126 Uiso 1 1 calc R . .
H18B H 0.7642 -0.1533 0.4199 0.126 Uiso 1 1 calc R . .
H18C H 0.8420 -0.0732 0.4646 0.126 Uiso 1 1 calc R . .
C15 C 0.3431(3) 0.1368(3) 0.1755(3) 0.0623(10) Uani 1 1 d . A .
H15A H 0.3178 0.1512 0.2300 0.093 Uiso 1 1 calc R . .
H15B H 0.3079 0.0802 0.1473 0.093 Uiso 1 1 calc R . .
H15C H 0.3311 0.1922 0.1357 0.093 Uiso 1 1 calc R . .

loop_
_atom_site_aniso_label
_atom_site_aniso_U_11
_atom_site_aniso_U_22
_atom_site_aniso_U_33
_atom_site_aniso_U_23
_atom_site_aniso_U_13
_atom_site_aniso_U_12
Cu1 0.0522(3) 0.0657(3) 0.0803(3) -0.0477(3) 0.0362(2) -0.0219(2)
S1 0.0422(16) 0.0360(5) 0.0318(16) -0.0037(12) 0.0147(10) 0.0036(10)
O1 0.044(2) 0.056(2) 0.0476(19) -0.0117(17) 0.0051(17) 0.0023(15)
O2 0.069(3) 0.068(6) 0.050(2) -0.004(3) 0.030(3) 0.019(3)
O3 0.0520(19) 0.0384(17) 0.0485(18) 0.0046(15) 0.0134(16) 0.0097(14)
C28 0.063(3) 0.0367(19) 0.043(4) 0.000(2) -0.001(3) -0.0003(19)
F1 0.100(3) 0.079(7) 0.085(4) -0.010(4) -0.026(3) -0.033(6)
F2 0.101(2) 0.046(5) 0.109(9) 0.025(6) 0.002(4) 0.008(3)
F3 0.084(6) 0.076(2) 0.094(6) -0.006(5) 0.051(4) -0.024(4)
S1' 0.0422(16) 0.0360(5) 0.0318(16) -0.0037(12) 0.0147(10) 0.0036(10)
O1' 0.044(2) 0.056(2) 0.0476(19) -0.0117(17) 0.0051(17) 0.0023(15)
O2' 0.069(3) 0.068(6) 0.050(2) -0.004(3) 0.030(3) 0.019(3)
O3' 0.0520(19) 0.0384(17) 0.0485(18) 0.0046(15) 0.0134(16) 0.0097(14)
C28' 0.063(3) 0.0367(19) 0.043(4) 0.000(2) -0.001(3) -0.0003(19)
F1' 0.100(3) 0.079(7) 0.085(4) -0.010(4) -0.026(3) -0.033(6)
F2' 0.101(2) 0.046(5) 0.109(9) 0.025(6) 0.002(4) 0.008(3)
F3' 0.084(6) 0.076(2) 0.094(6) -0.006(5) 0.051(4) -0.024(4)
C1 0.0246(13) 0.0286(14) 0.0312(14) -0.0008(11) 0.0045(11) 0.0013(11)
N2 0.0268(11) 0.0308(12) 0.0313(12) -0.0030(10) 0.0073(9) -0.0034(9)
N1 0.0245(11) 0.0300(12) 0.0316(12) -0.0027(9) 0.0045(9) -0.0017(9)
C20 0.0254(13) 0.0376(15) 0.0355(15) -0.0061(12) 0.0067(11) -0.0094(12)
C6 0.0262(13) 0.0319(14) 0.0310(14) -0.0010(11) 0.0062(11) 0.0004(11)
C12 0.0432(17) 0.0372(16) 0.0432(17) 0.0001(13) 0.0130(14) -0.0075(13)
C11 0.0395(17) 0.0400(17) 0.0538(19) -0.0098(15) 0.0143(15) -0.0156(14)
C3 0.0372(16) 0.0310(15) 0.0474(17) -0.0102(13) 0.0041(13) -0.0026(12)
C5 0.0225(13) 0.0316(14) 0.0330(14) 0.0005(11) 0.0016(11) -0.0011(11)
C7 0.0416(17) 0.0507(19) 0.059(2) -0.0173(16) 0.0271(16) -0.0089(15)
C13 0.0326(15) 0.0387(16) 0.0334(15) -0.0031(12) 0.0106(12) -0.0051(12)
C8 0.0277(13) 0.0322(14) 0.0316(14) -0.0072(11) 0.0109(11) -0.0061(11)
C17 0.0382(16) 0.0469(18) 0.0378(16) 0.0063(14) 0.0045(13) -0.0089(14)
C10 0.0320(15) 0.0488(18) 0.0428(17) -0.0112(14) 0.0047(13) -0.0099(13)
C2 0.0323(15) 0.0327(15) 0.0377(15) -0.0052(12) 0.0072(12) 0.0030(12)
C4 0.0293(14) 0.0349(16) 0.0469(17) -0.0030(13) 0.0052(13) -0.0067(12)
C25 0.0321(15) 0.0518(19) 0.0454(17) -0.0066(15) 0.0086(13) 0.0020(14)
C22 0.068(3) 0.090(3) 0.0386(19) -0.0040(19) 0.0216(18) -0.023(2)
C27 0.066(3) 0.090(3) 0.059(2) 0.014(2) 0.012(2) 0.041(2)
C21 0.0448(18) 0.058(2) 0.0397(17) 0.0026(15) 0.0095(14) -0.0107(16)
C23 0.052(2) 0.083(3) 0.064(2) -0.032(2) 0.0324(19) -0.020(2)
C24 0.0413(19) 0.065(2) 0.065(2) -0.0185(19) 0.0196(17) 0.0028(17)
C16 0.070(3) 0.120(4) 0.063(3) 0.042(3) 0.028(2) 0.045(3)
C14 0.0328(16) 0.0485(19) 0.0498(18) 0.0039(15) 0.0011(14) -0.0015(14)
C19 0.0479(19) 0.062(2) 0.0398(18) 0.0079(16) 0.0061(15) 0.0007(17)
C26 0.096(3) 0.093(3) 0.059(3) 0.033(2) 0.012(2) 0.019(3)
C9 0.0298(15) 0.0392(16) 0.0362(15) -0.0055(12) 0.0084(12) -0.0037(12)
C18 0.036(2) 0.165(5) 0.051(2) -0.009(3) 0.0075(17) 0.012(3)
C15 0.042(2) 0.062(2) 0.082(3) 0.004(2) 0.0095(19) 0.0125(17)

loop_
_atom_type_symbol
_atom_type_description
_atom_type_scat_dispersion_real
_atom_type_scat_dispersion_imag
_atom_type_scat_source
C C 0.0033 0.0016 'International Tables Vol C Tables 4.2.6.8 and 6.1.1.4'
H H 0.0000 0.0000 'International Tables Vol C Tables 4.2.6.8 and 6.1.1.4'
N N 0.0061 0.0033 'International Tables Vol C Tables 4.2.6.8 and 6.1.1.4'
O O 0.0106 0.0060 'International Tables Vol C Tables 4.2.6.8 and 6.1.1.4'
F F 0.0171 0.0103 'International Tables Vol C Tables 4.2.6.8 and 6.1.1.4'
S S 0.1246 0.1234 'International Tables Vol C Tables 4.2.6.8 and 6.1.1.4'
Cu Cu 0.3201 1.2651 'International Tables Vol C Tables 4.2.6.8 and 6.1.1.4'

loop_
_geom_angle_atom_site_label_1
_geom_angle_atom_site_label_2
_geom_angle_atom_site_label_3
_geom_angle
N1 Cu1 O3 142.95(14)
N1 Cu1 O1' 137.07(15)
O3 Cu1 O1' 43.48(18)
N1 Cu1 N2 80.69(9)
O3 Cu1 N2 128.84(14)
O1' Cu1 N2 131.06(16)
O2 S1 O1 115.6(12)
O2 S1 O3 113.8(12)
O1 S1 O3 113.9(3)
O2 S1 C28 105.4(12)
O1 S1 C28 103.5(5)
O3 S1 C28 102.8(5)
S1 O3 Cu1 111.6(3)
F1 C28 F2 106.3(13)
F1 C28 F3 108.1(11)
F2 C28 F3 108.7(13)
F1 C28 S1 110.9(9)
F2 C28 S1 110.9(12)
F3 C28 S1 111.6(9)
O2' S1' O3' 116.6(12)
O2' S1' O1' 113.7(13)
O3' S1' O1' 113.7(4)
O2' S1' C28' 105.0(13)
O3' S1' C28' 103.9(6)
O1' S1' C28' 101.7(5)
S1' O1' Cu1 118.9(3)
F1' C28' F2' 106.8(14)
F1' C28' F3' 107.0(12)
F2' C28' F3' 109.6(15)
F1' C28' S1' 111.5(10)
F2' C28' S1' 110.5(13)
F3' C28' S1' 111.4(10)
N1 C1 C2 121.8(2)
N1 C1 C6 114.8(2)
C2 C1 C6 123.3(2)
C6 N2 C8 122.9(2)
C6 N2 Cu1 113.25(18)
C8 N2 Cu1 123.80(17)
C5 N1 C1 119.7(2)
C5 N1 Cu1 125.23(18)
C1 N1 Cu1 114.81(17)
C25 C20 C21 120.9(3)
C25 C20 C5 119.0(3)
C21 C20 C5 120.1(3)
N2 C6 C1 116.2(2)
N2 C6 C7 124.9(3)
C1 C6 C7 118.9(2)
C11 C12 C13 121.0(3)
C11 C12 H12A 119.5
C13 C12 H12A 119.5
C10 C11 C12 120.1(3)
C10 C11 H11A 120.0
C12 C11 H11A 120.0
C4 C3 C2 119.6(3)
C4 C3 H3A 120.2
C2 C3 H3A 120.2
N1 C5 C4 121.0(3)
N1 C5 C20 116.2(2)
C4 C5 C20 122.8(2)
C6 C7 H7A 109.5
C6 C7 H7B 109.5
H7A C7 H7B 109.5
C6 C7 H7C 109.5
H7A C7 H7C 109.5
H7B C7 H7C 109.5
C12 C13 C8 117.9(3)
C12 C13 C17 120.6(3)
C8 C13 C17 121.5(3)
C13 C8 C9 122.0(3)
C13 C8 N2 118.0(2)
C9 C8 N2 119.7(2)
C18 C17 C19 111.3(3)
C18 C17 C13 111.3(3)
C19 C17 C13 112.4(3)
C18 C17 H17A 107.2
C19 C17 H17A 107.2
C13 C17 H17A 107.2
C11 C10 C9 121.4(3)
C11 C10 H10A 119.3
C9 C10 H10A 119.3
C1 C2 C3 118.4(3)
C1 C2 H2A 120.8
C3 C2 H2A 120.8
C3 C4 C5 119.4(3)
C3 C4 H4A 120.3
C5 C4 H4A 120.3
C24 C25 C20 118.7(3)
C24 C25 C27 120.2(3)
C20 C25 C27 121.1(3)
C23 C22 C21 121.4(3)
C23 C22 H22A 119.3
C21 C22 H22A 119.3
C25 C27 H27A 109.5
C25 C27 H27B 109.5
H27A C27 H27B 109.5
C25 C27 H27C 109.5
H27A C27 H27C 109.5
H27B C27 H27C 109.5
C22 C21 C20 118.0(3)
C22 C21 C26 121.1(3)
C20 C21 C26 120.9(3)
C24 C23 C22 119.9(3)
C24 C23 H23A 120.1
C22 C23 H23A 120.1
C23 C24 C25 121.1(4)
C23 C24 H24A 119.4
C25 C24 H24A 119.4
C14 C16 H16A 109.5
C14 C16 H16B 109.5
H16A C16 H16B 109.5
C14 C16 H16C 109.5
H16A C16 H16C 109.5
H16B C16 H16C 109.5
C16 C14 C9 110.7(3)
C16 C14 C15 109.9(3)
C9 C14 C15 113.4(3)
C16 C14 H14A 107.5
C9 C14 H14A 107.5
C15 C14 H14A 107.5
C17 C19 H19A 109.5
C17 C19 H19B 109.5
H19A C19 H19B 109.5
C17 C19 H19C 109.5
H19A C19 H19C 109.5
H19B C19 H19C 109.5
C21 C26 H26A 109.5
C21 C26 H26B 109.5
H26A C26 H26B 109.5
C21 C26 H26C 109.5
H26A C26 H26C 109.5
H26B C26 H26C 109.5
C10 C9 C8 117.5(3)
C10 C9 C14 121.1(3)
C8 C9 C14 121.3(3)
C17 C18 H18A 109.5
C17 C18 H18B 109.5
H18A C18 H18B 109.5
C17 C18 H18C 109.5
H18A C18 H18C 109.5
H18B C18 H18C 109.5
C14 C15 H15A 109.5
C14 C15 H15B 109.5
H15A C15 H15B 109.5
C14 C15 H15C 109.5
H15A C15 H15C 109.5
H15B C15 H15C 109.5

loop_
_geom_bond_atom_site_label_1
_geom_bond_atom_site_label_2
_geom_bond_distance
Cu1 N1 1.975(2)
Cu1 O3 1.991(4)
Cu1 O1' 1.994(5)
Cu1 N2 2.088(2)
S1 O2 1.420(11)
S1 O1 1.435(5)
S1 O3 1.461(5)
S1 C28 1.819(9)
C28 F1 1.320(11)
C28 F2 1.325(11)
C28 F3 1.328(10)
S1' O2' 1.418(12)
S1' O3' 1.427(5)
S1' O1' 1.478(5)
S1' C28' 1.820(10)
C28' F1' 1.317(11)
C28' F2' 1.323(12)
C28' F3' 1.327(11)
C1 N1 1.354(3)
C1 C2 1.382(4)
C1 C6 1.496(4)
N2 C6 1.277(3)
N2 C8 1.438(3)
N1 C5 1.343(3)
C20 C25 1.395(4)
C20 C21 1.396(4)
C20 C5 1.493(4)
C6 C7 1.500(4)
C12 C11 1.383(4)
C12 C13 1.393(4)
C12 H12A 0.9500
C11 C10 1.375(5)
C11 H11A 0.9500
C3 C4 1.377(4)
C3 C2 1.393(4)
C3 H3A 0.9500
C5 C4 1.391(4)
C7 H7A 0.9800
C7 H7B 0.9800
C7 H7C 0.9800
C13 C8 1.400(4)
C13 C17 1.524(4)
C8 C9 1.401(4)
C17 C18 1.517(5)
C17 C19 1.523(4)
C17 H17A 1.0000
C10 C9 1.395(4)
C10 H10A 0.9500
C2 H2A 0.9500
C4 H4A 0.9500
C25 C24 1.390(4)
C25 C27 1.505(5)
C22 C23 1.374(6)
C22 C21 1.394(5)
C22 H22A 0.9500
C27 H27A 0.9800
C27 H27B 0.9800
C27 H27C 0.9800
C21 C26 1.508(6)
C23 C24 1.363(6)
C23 H23A 0.9500
C24 H24A 0.9500
C16 C14 1.513(5)
C16 H16A 0.9800
C16 H16B 0.9800
C16 H16C 0.9800
C14 C9 1.518(4)
C14 C15 1.526(4)
C14 H14A 1.0000
C19 H19A 0.9800
C19 H19B 0.9800
C19 H19C 0.9800
C26 H26A 0.9800
C26 H26B 0.9800
C26 H26C 0.9800
C18 H18A 0.9800
C18 H18B 0.9800
C18 H18C 0.9800
C15 H15A 0.9800
C15 H15B 0.9800
C15 H15C 0.9800

loop_
_geom_torsion_atom_site_label_1
_geom_torsion_atom_site_label_2
_geom_torsion_atom_site_label_3
_geom_torsion_atom_site_label_4
_geom_torsion
O2 S1 O3 Cu1 -149.4(13)
O1 S1 O3 Cu1 -14.0(4)
C28 S1 O3 Cu1 97.2(5)
N1 Cu1 O3 S1 116.9(3)
O1' Cu1 O3 S1 5.3(3)
N2 Cu1 O3 S1 -106.8(3)
O2 S1 C28 F1 -54.5(16)
O1 S1 C28 F1 -176.3(9)
O3 S1 C28 F1 64.9(11)
O2 S1 C28 F2 63.4(18)
O1 S1 C28 F2 -58.4(13)
O3 S1 C28 F2 -177.1(13)
O2 S1 C28 F3 -175.2(14)
O1 S1 C28 F3 63.0(10)
O3 S1 C28 F3 -55.8(10)
O2' S1' O1' Cu1 147.9(14)
O3' S1' O1' Cu1 11.3(5)
C28' S1' O1' Cu1 -99.8(6)
N1 Cu1 O1' S1' -134.5(3)
O3 Cu1 O1' S1' -9.8(3)
N2 Cu1 O1' S1' 97.1(4)
O2' S1' C28' F1' -63.6(17)
O3' S1' C28' F1' 59.4(12)
O1' S1' C28' F1' 177.7(10)
O2' S1' C28' F2' 55.0(19)
O3' S1' C28' F2' 178.0(14)
O1' S1' C28' F2' -63.7(14)
O2' S1' C28' F3' 177.0(15)
O3' S1' C28' F3' -59.9(11)
O1' S1' C28' F3' 58.4(11)
N1 Cu1 N2 C6 3.18(19)
O3 Cu1 N2 C6 -151.8(2)
O1' Cu1 N2 C6 150.5(2)
N1 Cu1 N2 C8 -176.0(2)
O3 Cu1 N2 C8 29.0(3)
O1' Cu1 N2 C8 -28.7(3)
C2 C1 N1 C5 0.2(4)
C6 C1 N1 C5 -177.2(2)
C2 C1 N1 Cu1 175.0(2)
C6 C1 N1 Cu1 -2.4(3)
O3 Cu1 N1 C5 -38.8(3)
O1' Cu1 N1 C5 31.1(3)
N2 Cu1 N1 C5 174.3(2)
O3 Cu1 N1 C1 146.7(2)
O1' Cu1 N1 C1 -143.4(3)
N2 Cu1 N1 C1 -0.21(18)
C8 N2 C6 C1 173.9(2)
Cu1 N2 C6 C1 -5.3(3)
C8 N2 C6 C7 -4.9(4)
Cu1 N2 C6 C7 175.9(2)
N1 C1 C6 N2 5.3(4)
C2 C1 C6 N2 -172.1(3)
N1 C1 C6 C7 -175.9(3)
C2 C1 C6 C7 6.8(4)
C13 C12 C11 C10 -0.9(5)
C1 N1 C5 C4 -0.4(4)
Cu1 N1 C5 C4 -174.7(2)
C1 N1 C5 C20 177.7(2)
Cu1 N1 C5 C20 3.4(3)
C25 C20 C5 N1 -82.8(3)
C21 C20 C5 N1 96.4(3)
C25 C20 C5 C4 95.2(3)
C21 C20 C5 C4 -85.5(4)
C11 C12 C13 C8 -1.1(4)
C11 C12 C13 C17 -179.5(3)
C12 C13 C8 C9 2.4(4)
C17 C13 C8 C9 -179.2(3)
C12 C13 C8 N2 -171.2(2)
C17 C13 C8 N2 7.2(4)
C6 N2 C8 C13 -89.7(3)
Cu1 N2 C8 C13 89.4(3)
C6 N2 C8 C9 96.5(3)
Cu1 N2 C8 C9 -84.4(3)
C12 C13 C17 C18 83.8(4)
C8 C13 C17 C18 -94.6(4)
C12 C13 C17 C19 -41.8(4)
C8 C13 C17 C19 139.9(3)
C12 C11 C10 C9 1.7(5)
N1 C1 C2 C3 0.0(4)
C6 C1 C2 C3 177.1(3)
C4 C3 C2 C1 0.1(4)
C2 C3 C4 C5 -0.4(4)
N1 C5 C4 C3 0.5(4)
C20 C5 C4 C3 -177.4(3)
C21 C20 C25 C24 -0.2(5)
C5 C20 C25 C24 179.0(3)
C21 C20 C25 C27 179.9(3)
C5 C20 C25 C27 -0.9(5)
C23 C22 C21 C20 -0.4(5)
C23 C22 C21 C26 -179.2(4)
C25 C20 C21 C22 0.3(5)
C5 C20 C21 C22 -179.0(3)
C25 C20 C21 C26 179.0(3)
C5 C20 C21 C26 -0.2(5)
C21 C22 C23 C24 0.5(6)
C22 C23 C24 C25 -0.5(6)
C20 C25 C24 C23 0.3(5)
C27 C25 C24 C23 -179.8(4)
C11 C10 C9 C8 -0.4(4)
C11 C10 C9 C14 178.0(3)
C13 C8 C9 C10 -1.7(4)
N2 C8 C9 C10 171.8(2)
C13 C8 C9 C14 179.9(3)
N2 C8 C9 C14 -6.6(4)
C16 C14 C9 C10 -86.8(4)
C15 C14 C9 C10 37.3(4)
C16 C14 C9 C8 91.6(4)
C15 C14 C9 C8 -144.4(3)
